data_8105031
loop_
_publ_author_name
'Luo, Peng'
'Chittiboyina, Amar G.'
'Wang, Mei'
'Khan, Ikhlas A.'
'Pan, Wei-Gao'
'Wei, Wan-Xing'

_publ_section_title
;
 Crystal structure of
 12-(2-hydroxybenzoyl)benzo[f]pyrido[1,2-a]indole-6,11-dione, C23H13NO4
;
_journal_issue 1
_journal_name_full 'Zeitschrift f\"ur Kristallographie - New Crystal Structures'
_journal_page_first 105
_journal_page_last 107
_journal_paper_doi 10.1515/ncrs-2019-0524
_journal_volume 235
_journal_year 2019
_chemical_formula_moiety 'C23 H13 N O4'
_chemical_formula_sum 'C23 H13 N O4'
_chemical_formula_weight 367.34
_chemical_name_systematic
;
Crystal structure of
 12-(2-hydroxybenzoyl)benzo[f]pyrido[1,2-a]indole-6,11-dione
;
_space_group_crystal_system monoclinic
_space_group_IT_number 14
_space_group_name_Hall '-P 2yn'
_space_group_name_H-M_alt 'P 1 21/n 1'
_atom_sites_solution_hydrogens mixed
_atom_sites_solution_primary direct
_atom_sites_solution_secondary difmap
_cell_angle_alpha 90
_cell_angle_beta 96.266(3)
_cell_angle_gamma 90
_cell_formula_units_Z 4
_cell_length_a 11.6537(6)
_cell_length_b 5.1315(2)
_cell_length_c 26.8047(13)
_cell_measurement_reflns_used 2617
_cell_measurement_temperature 90.0(5)
_cell_measurement_theta_max 30.46
_cell_measurement_theta_min 2.73
_cell_volume 1593.37(13)
_computing_cell_refinement 'Bruker SAINT[1]'
_computing_data_collection 'Bruker APEX3[1]'
_computing_data_reduction 'Bruker SAINT[1]'
_computing_molecular_graphics 'SHELXS-97 (Sheldrick, 2008)[2]'
_computing_publication_material 'SHELXL-2014/7 (Sheldrick, 2014)[3]'
_computing_structure_refinement 'SHELXL-2014/7 (Sheldrick, 2014)[3]'
_computing_structure_solution 'SHELXS-97 (Sheldrick, 2008)[2]'
_diffrn_ambient_temperature 90.0(5)
_diffrn_measured_fraction_theta_full 0.996
_diffrn_measured_fraction_theta_max 0.988
_diffrn_measurement_device_type 'Bruker Kappa APEX-II DUO CCD'
_diffrn_measurement_method '\f and \w scans'
_diffrn_radiation_monochromator 'TRIUMPH curved graphite'
_diffrn_radiation_source 'fine-focus sealed tube'
_diffrn_radiation_type MoK\a
_diffrn_radiation_wavelength 0.71073
_diffrn_reflns_av_R_equivalents 0.0490
_diffrn_reflns_av_unetI/netI 0.0585
_diffrn_reflns_Laue_measured_fraction_full 0.996
_diffrn_reflns_Laue_measured_fraction_max 0.988
_diffrn_reflns_limit_h_max 16
_diffrn_reflns_limit_h_min -16
_diffrn_reflns_limit_k_max 7
_diffrn_reflns_limit_k_min -3
_diffrn_reflns_limit_l_max 35
_diffrn_reflns_limit_l_min -37
_diffrn_reflns_number 14398
_diffrn_reflns_point_group_measured_fraction_full 0.996
_diffrn_reflns_point_group_measured_fraction_max 0.988
_diffrn_reflns_theta_full 25.000
_diffrn_reflns_theta_max 30.513
_diffrn_reflns_theta_min 1.839
_exptl_absorpt_coefficient_mu 0.106
_exptl_absorpt_correction_T_max 0.997
_exptl_absorpt_correction_T_min 0.829
_exptl_absorpt_correction_type multi-scan
_exptl_absorpt_process_details 'SADABS (Sheldrick, 2004)'
_exptl_crystal_colour orange
_exptl_crystal_density_diffrn 1.531
_exptl_crystal_description lath
_exptl_crystal_F_000 760
_exptl_crystal_size_max 0.310
_exptl_crystal_size_mid 0.170
_exptl_crystal_size_min 0.030
_refine_diff_density_max 0.451
_refine_diff_density_min -0.334
_refine_diff_density_rms 0.072
_refine_ls_extinction_coef .
_refine_ls_extinction_method none
_refine_ls_goodness_of_fit_ref 1.023
_refine_ls_hydrogen_treatment mixed
_refine_ls_matrix_type full
_refine_ls_number_parameters 256
_refine_ls_number_reflns 4810
_refine_ls_number_restraints 0
_refine_ls_restrained_S_all 1.023
_refine_ls_R_factor_all 0.0875
_refine_ls_R_factor_gt 0.0531
_refine_ls_shift/su_max 0.000
_refine_ls_shift/su_mean 0.000
_refine_ls_structure_factor_coef Fsqd
_refine_ls_weighting_details 'w=1/[\s^2^(Fo^2^)+(0.0765P)^2^+0.1899P] where P=(Fo^2^+2Fc^2^)/3'
_refine_ls_weighting_scheme calc
_refine_ls_wR_factor_gt 0.1258
_refine_ls_wR_factor_ref 0.1432
_reflns_Friedel_coverage 0.000
_reflns_Friedel_fraction_full .
_reflns_Friedel_fraction_max .
_reflns_number_gt 3317
_reflns_number_total 4810
_reflns_threshold_expression 'I > 2\s(I)'
_cod_data_source_file suppl_ncrs-2019-0524_suppl.cif
_cod_data_source_block Amar1
_cod_original_sg_symbol_H-M 'P 21/n'
_cod_database_code 8105031
_shelx_space_group_comment
;
The symmetry employed for this shelxl refinement is uniquely defined
by the following loop, which should always be used as a source of
symmetry information in preference to the above space-group names.
They are only intended as comments.
;
_shelx_estimated_absorpt_t_min 0.968
_shelx_estimated_absorpt_t_max 0.997

loop_
_space_group_symop_operation_xyz
'x, y, z'
'-x+1/2, y+1/2, -z+1/2'
'-x, -y, -z'
'x-1/2, -y-1/2, z-1/2'

loop_
_atom_site_label
_atom_site_type_symbol
_atom_site_fract_x
_atom_site_fract_y
_atom_site_fract_z
_atom_site_U_iso_or_equiv
_atom_site_adp_type
_atom_site_occupancy
_atom_site_site_symmetry_order
_atom_site_calc_flag
_atom_site_refinement_flags_posn
_atom_site_refinement_flags_adp
_atom_site_refinement_flags_occupancy
_atom_site_disorder_assembly
_atom_site_disorder_group
O1 O 0.56928(11) -0.2702(2) 0.06371(5) 0.0191(3) Uani 1 1 d . . . . .
O2 O 0.39483(10) 0.5568(2) 0.15726(5) 0.0177(3) Uani 1 1 d . . . . .
O3 O 0.09611(11) 0.5444(2) 0.06004(4) 0.0197(3) Uani 1 1 d . . . . .
O4 O -0.00752(11) 0.7681(2) 0.12774(5) 0.0218(3) Uani 1 1 d . . . . .
H4O H 0.010(2) 0.717(4) 0.0973(10) 0.033 Uiso 1 1 d . U . . .
N1 N 0.33258(12) -0.0672(2) 0.03466(5) 0.0134(3) Uani 1 1 d . . . . .
C1 C 0.52921(14) -0.0858(3) 0.08571(6) 0.0138(3) Uani 1 1 d . . . . .
C2 C 0.41347(14) 0.0127(3) 0.07365(6) 0.0135(3) Uani 1 1 d . . . . .
C3 C 0.36254(14) 0.2088(3) 0.09978(6) 0.0139(3) Uani 1 1 d . . . . .
C4 C 0.43211(14) 0.3608(3) 0.13882(6) 0.0133(3) Uani 1 1 d . . . . .
C5 C 0.55334(14) 0.2688(3) 0.15213(6) 0.0132(3) Uani 1 1 d . . . . .
C6 C 0.62359(14) 0.4053(3) 0.18879(6) 0.0154(3) Uani 1 1 d . . . . .
H6 H 0.5926 0.5458 0.2061 0.018 Uiso 1 1 calc R U . . .
C7 C 0.73880(15) 0.3358(3) 0.19995(6) 0.0171(3) Uani 1 1 d . . . . .
H7 H 0.7865 0.4298 0.2248 0.021 Uiso 1 1 calc R U . . .
C8 C 0.78447(15) 0.1301(3) 0.17505(6) 0.0174(3) Uani 1 1 d . . . . .
H8 H 0.8637 0.0856 0.1823 0.021 Uiso 1 1 calc R U . . .
C9 C 0.71445(15) -0.0109(3) 0.13952(6) 0.0161(3) Uani 1 1 d . . . . .
H9 H 0.7455 -0.1554 0.1234 0.019 Uiso 1 1 calc R U . . .
C10 C 0.59931(14) 0.0572(3) 0.12727(6) 0.0136(3) Uani 1 1 d . . . . .
C11 C 0.34066(15) -0.2625(3) -0.00030(6) 0.0153(3) Uani 1 1 d . . . . .
H11 H 0.4077 -0.3687 0.0009 0.018 Uiso 1 1 calc R U . . .
C12 C 0.25092(15) -0.2995(3) -0.03641(6) 0.0166(3) Uani 1 1 d . . . . .
H12 H 0.2547 -0.4353 -0.0603 0.020 Uiso 1 1 calc R U . . .
C13 C 0.15200(15) -0.1385(3) -0.03890(6) 0.0171(3) Uani 1 1 d . . . . .
H13 H 0.0912 -0.1625 -0.0651 0.021 Uiso 1 1 calc R U . . .
C14 C 0.14328(14) 0.0519(3) -0.00369(6) 0.0153(3) Uani 1 1 d . . . . .
H14 H 0.0769 0.1602 -0.0054 0.018 Uiso 1 1 calc R U . . .
C15 C 0.23385(14) 0.0853(3) 0.03506(6) 0.0138(3) Uani 1 1 d . . . . .
C16 C 0.24945(14) 0.2513(3) 0.07717(6) 0.0138(3) Uani 1 1 d . . . . .
C17 C 0.15555(14) 0.4160(3) 0.09268(6) 0.0133(3) Uani 1 1 d . . . . .
C18 C 0.12771(13) 0.4131(3) 0.14494(6) 0.0127(3) Uani 1 1 d . . . . .
C19 C 0.04765(14) 0.5944(3) 0.16008(6) 0.0141(3) Uani 1 1 d . . . . .
C20 C 0.02286(14) 0.6000(3) 0.21010(6) 0.0165(3) Uani 1 1 d . . . . .
H20 H -0.0274 0.7294 0.2208 0.020 Uiso 1 1 calc R U . . .
C21 C 0.07135(14) 0.4179(3) 0.24362(6) 0.0159(3) Uani 1 1 d . . . . .
H21 H 0.0536 0.4215 0.2774 0.019 Uiso 1 1 calc R U . . .
C22 C 0.14633(14) 0.2279(3) 0.22882(6) 0.0156(3) Uani 1 1 d . . . . .
H22 H 0.1778 0.1001 0.2521 0.019 Uiso 1 1 calc R U . . .
C23 C 0.17427(14) 0.2274(3) 0.18005(6) 0.0141(3) Uani 1 1 d . . . . .
H23 H 0.2259 0.0991 0.1700 0.017 Uiso 1 1 calc R U . . .

loop_
_atom_site_aniso_label
_atom_site_aniso_U_11
_atom_site_aniso_U_22
_atom_site_aniso_U_33
_atom_site_aniso_U_23
_atom_site_aniso_U_13
_atom_site_aniso_U_12
O1 0.0193(6) 0.0182(6) 0.0207(6) -0.0039(5) 0.0072(5) 0.0052(5)
O2 0.0169(6) 0.0179(6) 0.0194(6) -0.0039(5) 0.0072(5) 0.0023(5)
O3 0.0229(7) 0.0225(6) 0.0147(6) 0.0036(5) 0.0061(5) 0.0074(5)
O4 0.0250(7) 0.0244(6) 0.0170(6) 0.0036(5) 0.0066(5) 0.0128(5)
N1 0.0159(7) 0.0131(6) 0.0120(6) 0.0006(5) 0.0055(5) 0.0019(5)
C1 0.0153(8) 0.0138(7) 0.0134(7) 0.0018(6) 0.0067(6) 0.0008(6)
C2 0.0154(8) 0.0137(7) 0.0123(7) -0.0003(6) 0.0059(6) 0.0007(6)
C3 0.0161(8) 0.0140(7) 0.0127(7) 0.0019(6) 0.0069(6) 0.0015(6)
C4 0.0150(8) 0.0138(7) 0.0128(7) 0.0019(6) 0.0086(6) -0.0001(6)
C5 0.0139(7) 0.0140(7) 0.0129(7) 0.0025(6) 0.0062(6) 0.0011(6)
C6 0.0176(8) 0.0162(8) 0.0136(7) 0.0004(6) 0.0071(6) 0.0003(6)
C7 0.0177(8) 0.0191(8) 0.0148(8) 0.0013(6) 0.0028(6) -0.0001(7)
C8 0.0147(8) 0.0217(8) 0.0164(8) 0.0038(6) 0.0039(6) 0.0035(7)
C9 0.0172(8) 0.0167(7) 0.0155(8) 0.0019(6) 0.0075(6) 0.0046(6)
C10 0.0152(8) 0.0140(7) 0.0129(7) 0.0008(6) 0.0069(6) 0.0012(6)
C11 0.0196(8) 0.0124(7) 0.0154(8) -0.0003(6) 0.0090(6) 0.0014(6)
C12 0.0216(9) 0.0153(7) 0.0144(7) -0.0009(6) 0.0078(6) -0.0008(6)
C13 0.0181(8) 0.0182(8) 0.0159(8) 0.0018(6) 0.0049(6) -0.0014(7)
C14 0.0159(8) 0.0159(7) 0.0151(8) 0.0019(6) 0.0057(6) 0.0007(6)
C15 0.0145(8) 0.0138(7) 0.0145(7) 0.0032(6) 0.0076(6) 0.0022(6)
C16 0.0152(8) 0.0129(7) 0.0145(7) 0.0011(6) 0.0067(6) 0.0016(6)
C17 0.0138(8) 0.0123(7) 0.0145(7) 0.0004(6) 0.0046(6) 0.0001(6)
C18 0.0120(7) 0.0134(7) 0.0135(7) 0.0000(6) 0.0052(6) 0.0002(6)
C19 0.0127(7) 0.0143(7) 0.0161(8) 0.0007(6) 0.0046(6) 0.0012(6)
C20 0.0167(8) 0.0166(8) 0.0179(8) -0.0025(6) 0.0092(6) 0.0033(6)
C21 0.0162(8) 0.0200(8) 0.0126(7) -0.0003(6) 0.0069(6) -0.0033(6)
C22 0.0154(8) 0.0162(8) 0.0161(8) 0.0029(6) 0.0047(6) 0.0003(6)
C23 0.0134(8) 0.0136(7) 0.0162(8) 0.0007(6) 0.0065(6) 0.0028(6)

loop_
_atom_type_symbol
_atom_type_description
_atom_type_scat_dispersion_real
_atom_type_scat_dispersion_imag
_atom_type_scat_source
C C 0.0033 0.0016 'International Tables Vol C Tables 4.2.6.8 and 6.1.1.4'
H H 0.0000 0.0000 'International Tables Vol C Tables 4.2.6.8 and 6.1.1.4'
O O 0.0106 0.0060 'International Tables Vol C Tables 4.2.6.8 and 6.1.1.4'
N N 0.0061 0.0033 'International Tables Vol C Tables 4.2.6.8 and 6.1.1.4'

loop_
_geom_angle_atom_site_label_1
_geom_angle_atom_site_label_2
_geom_angle_atom_site_label_3
_geom_angle
_geom_angle_site_symmetry_1
_geom_angle_site_symmetry_3
C19 O4 H4O 104.1(15) . .
C11 N1 C2 129.23(14) . .
C11 N1 C15 122.02(14) . .
C2 N1 C15 108.75(13) . .
O1 C1 C2 123.69(15) . .
O1 C1 C10 121.78(15) . .
C2 C1 C10 114.53(14) . .
N1 C2 C3 107.41(14) . .
N1 C2 C1 127.25(14) . .
C3 C2 C1 125.34(15) . .
C2 C3 C16 109.01(14) . .
C2 C3 C4 120.44(14) . .
C16 C3 C4 129.81(14) . .
O2 C4 C3 122.04(15) . .
O2 C4 C5 122.14(15) . .
C3 C4 C5 115.72(14) . .
C6 C5 C10 119.66(15) . .
C6 C5 C4 118.39(14) . .
C10 C5 C4 121.88(14) . .
C7 C6 C5 120.08(15) . .
C7 C6 H6 120.0 . .
C5 C6 H6 120.0 . .
C8 C7 C6 120.30(16) . .
C8 C7 H7 119.9 . .
C6 C7 H7 119.9 . .
C7 C8 C9 119.97(16) . .
C7 C8 H8 120.0 . .
C9 C8 H8 120.0 . .
C8 C9 C10 120.72(15) . .
C8 C9 H9 119.6 . .
C10 C9 H9 119.6 . .
C9 C10 C5 119.24(15) . .
C9 C10 C1 119.07(14) . .
C5 C10 C1 121.58(14) . .
C12 C11 N1 118.71(15) . .
C12 C11 H11 120.6 . .
N1 C11 H11 120.6 . .
C11 C12 C13 120.79(16) . .
C11 C12 H12 119.6 . .
C13 C12 H12 119.6 . .
C14 C13 C12 120.38(16) . .
C14 C13 H13 119.8 . .
C12 C13 H13 119.8 . .
C13 C14 C15 119.28(16) . .
C13 C14 H14 120.4 . .
C15 C14 H14 120.4 . .
N1 C15 C14 118.63(14) . .
N1 C15 C16 108.13(14) . .
C14 C15 C16 133.23(15) . .
C3 C16 C15 106.51(14) . .
C3 C16 C17 130.97(15) . .
C15 C16 C17 122.40(15) . .
O3 C17 C18 120.73(14) . .
O3 C17 C16 118.54(15) . .
C18 C17 C16 120.58(14) . .
C23 C18 C19 118.32(15) . .
C23 C18 C17 122.31(14) . .
C19 C18 C17 119.30(14) . .
O4 C19 C20 117.72(14) . .
O4 C19 C18 122.21(15) . .
C20 C19 C18 120.07(15) . .
C21 C20 C19 119.89(15) . .
C21 C20 H20 120.1 . .
C19 C20 H20 120.1 . .
C20 C21 C22 120.97(15) . .
C20 C21 H21 119.5 . .
C22 C21 H21 119.5 . .
C23 C22 C21 119.33(15) . .
C23 C22 H22 120.3 . .
C21 C22 H22 120.3 . .
C22 C23 C18 121.23(15) . .
C22 C23 H23 119.4 . .
C18 C23 H23 119.4 . .

loop_
_geom_bond_atom_site_label_1
_geom_bond_atom_site_label_2
_geom_bond_distance
_geom_bond_site_symmetry_2
O1 C1 1.2335(19) .
O2 C4 1.2213(19) .
O3 C17 1.2438(19) .
O4 C19 1.3555(19) .
O4 H4O 0.90(3) .
N1 C11 1.382(2) .
N1 C2 1.391(2) .
N1 C15 1.393(2) .
C1 C2 1.444(2) .
C1 C10 1.499(2) .
C2 C3 1.395(2) .
C3 C16 1.406(2) .
C3 C4 1.475(2) .
C4 C5 1.495(2) .
C5 C6 1.397(2) .
C5 C10 1.410(2) .
C6 C7 1.390(2) .
C6 H6 0.9500 .
C7 C8 1.386(2) .
C7 H7 0.9500 .
C8 C9 1.388(2) .
C8 H8 0.9500 .
C9 C10 1.391(2) .
C9 H9 0.9500 .
C11 C12 1.359(2) .
C11 H11 0.9500 .
C12 C13 1.414(2) .
C12 H12 0.9500 .
C13 C14 1.370(2) .
C13 H13 0.9500 .
C14 C15 1.408(2) .
C14 H14 0.9500 .
C15 C16 1.410(2) .
C16 C17 1.478(2) .
C17 C18 1.472(2) .
C18 C23 1.406(2) .
C18 C19 1.408(2) .
C19 C20 1.402(2) .
C20 C21 1.374(2) .
C20 H20 0.9500 .
C21 C22 1.396(2) .
C21 H21 0.9500 .
C22 C23 1.381(2) .
C22 H22 0.9500 .
C23 H23 0.9500 .

loop_
_geom_hbond_atom_site_label_D
_geom_hbond_atom_site_label_H
_geom_hbond_atom_site_label_A
_geom_hbond_distance_DH
_geom_hbond_distance_HA
_geom_hbond_distance_DA
_geom_hbond_angle_DHA
_geom_hbond_site_symmetry_A
O4 H4O O3 0.90(3) 1.73(3) 2.5591(18) 151(2) .

loop_
_geom_torsion_atom_site_label_1
_geom_torsion_atom_site_label_2
_geom_torsion_atom_site_label_3
_geom_torsion_atom_site_label_4
_geom_torsion
_geom_torsion_site_symmetry_1
_geom_torsion_site_symmetry_2
_geom_torsion_site_symmetry_3
_geom_torsion_site_symmetry_4
C11 N1 C2 C3 -177.28(15) . . . .
C15 N1 C2 C3 2.56(18) . . . .
C11 N1 C2 C1 2.7(3) . . . .
C15 N1 C2 C1 -177.47(15) . . . .
O1 C1 C2 N1 -4.5(3) . . . .
C10 C1 C2 N1 174.66(14) . . . .
O1 C1 C2 C3 175.44(16) . . . .
C10 C1 C2 C3 -5.4(2) . . . .
N1 C2 C3 C16 0.14(18) . . . .
C1 C2 C3 C16 -179.83(15) . . . .
N1 C2 C3 C4 -170.97(13) . . . .
C1 C2 C3 C4 9.1(2) . . . .
C2 C3 C4 O2 169.27(15) . . . .
C16 C3 C4 O2 0.2(3) . . . .
C2 C3 C4 C5 -7.2(2) . . . .
C16 C3 C4 C5 -176.24(15) . . . .
O2 C4 C5 C6 3.4(2) . . . .
C3 C4 C5 C6 179.86(14) . . . .
O2 C4 C5 C10 -173.81(15) . . . .
C3 C4 C5 C10 2.7(2) . . . .
C10 C5 C6 C7 1.3(2) . . . .
C4 C5 C6 C7 -175.98(14) . . . .
C5 C6 C7 C8 -0.4(2) . . . .
C6 C7 C8 C9 -1.3(2) . . . .
C7 C8 C9 C10 2.2(2) . . . .
C8 C9 C10 C5 -1.3(2) . . . .
C8 C9 C10 C1 174.97(15) . . . .
C6 C5 C10 C9 -0.4(2) . . . .
C4 C5 C10 C9 176.71(14) . . . .
C6 C5 C10 C1 -176.58(15) . . . .
C4 C5 C10 C1 0.6(2) . . . .
O1 C1 C10 C9 3.5(2) . . . .
C2 C1 C10 C9 -175.70(14) . . . .
O1 C1 C10 C5 179.64(15) . . . .
C2 C1 C10 C5 0.4(2) . . . .
C2 N1 C11 C12 -177.71(16) . . . .
C15 N1 C11 C12 2.5(2) . . . .
N1 C11 C12 C13 1.2(2) . . . .
C11 C12 C13 C14 -2.4(3) . . . .
C12 C13 C14 C15 -0.1(2) . . . .
C11 N1 C15 C14 -4.9(2) . . . .
C2 N1 C15 C14 175.23(14) . . . .
C11 N1 C15 C16 175.57(14) . . . .
C2 N1 C15 C16 -4.28(17) . . . .
C13 C14 C15 N1 3.6(2) . . . .
C13 C14 C15 C16 -177.01(17) . . . .
C2 C3 C16 C15 -2.72(18) . . . .
C4 C3 C16 C15 167.29(16) . . . .
C2 C3 C16 C17 173.16(16) . . . .
C4 C3 C16 C17 -16.8(3) . . . .
N1 C15 C16 C3 4.27(17) . . . .
C14 C15 C16 C3 -175.14(17) . . . .
N1 C15 C16 C17 -172.05(14) . . . .
C14 C15 C16 C17 8.5(3) . . . .
C3 C16 C17 O3 138.38(18) . . . .
C15 C16 C17 O3 -46.3(2) . . . .
C3 C16 C17 C18 -46.0(2) . . . .
C15 C16 C17 C18 129.34(17) . . . .
O3 C17 C18 C23 164.88(15) . . . .
C16 C17 C18 C23 -10.7(2) . . . .
O3 C17 C18 C19 -12.1(2) . . . .
C16 C17 C18 C19 172.34(15) . . . .
C23 C18 C19 O4 -175.26(15) . . . .
C17 C18 C19 O4 1.9(2) . . . .
C23 C18 C19 C20 4.9(2) . . . .
C17 C18 C19 C20 -177.97(15) . . . .
O4 C19 C20 C21 176.16(15) . . . .
C18 C19 C20 C21 -4.0(2) . . . .
C19 C20 C21 C22 0.7(3) . . . .
C20 C21 C22 C23 1.6(2) . . . .
C21 C22 C23 C18 -0.6(2) . . . .
C19 C18 C23 C22 -2.6(2) . . . .
C17 C18 C23 C22 -179.64(15) . . . .
